data_1534890
loop_
_publ_author_name
'Magneli, A.'

_publ_section_title
;
 The crystal structures of Mo9 O26 (beta'-molybdenum oxide ) and Mo8 O23
 (beta-molybdenum oxide)
;
_journal_name_full 'Acta Chemica Scandinavica (1-27,1973-42,1988)'
_journal_page_first 501
_journal_page_last 517
_journal_volume 2
_journal_year 1948
_chemical_formula_sum 'Mo9 O26'
_space_group_IT_number 13
_symmetry_space_group_name_Hall '-P 2ya'
_symmetry_space_group_name_H-M 'P 1 2/a 1'
_cell_angle_alpha 90
_cell_angle_beta 96
_cell_angle_gamma 90
_cell_formula_units_Z 2
_cell_length_a 16.75
_cell_length_b 4.03
_cell_length_c 14.45
_cell_volume 970.068
_citation_journal_id_ASTM ACSAA4
_cod_data_source_file Magneli_ACSAA4_1948_454.cif
_cod_data_source_block Mo9O26
_cod_original_cell_volume 970.0677
_cod_original_sg_symbol_Hall '-P 2yc (z,y,-x)'
_cod_database_code 1534890

loop_
_symmetry_equiv_pos_as_xyz
x,y,z
-x+1/2,y,-z
-x,-y,-z
x-1/2,-y,z

loop_
_atom_site_label
_atom_site_type_symbol
_atom_site_fract_x
_atom_site_fract_y
_atom_site_fract_z
_atom_site_occupancy
_atom_site_U_iso_or_equiv
O5 O-2 0.08 0.94 0.45 1 0.0
O7 O-2 0.355 0.5 0.06 1 0.0
Mo3 Mo+5 0.162 0.41 0.221 1 0.0
O14 O-2 0.32 0.5 0.46 1 0.0
O4 O-2 0.37 0.06 0.335 1 0.0
Mo4 Mo+5 0.369 0.59 0.334 1 0.0
Mo5 Mo+5 0.082 0.41 0.45 1 0.0
O13 O-2 0.465 0.5 0.42 1 0.0
O10 O-2 0.42 0.5 0.23 1 0.0
Mo1 Mo+5 0.25 0.59 0 1 0.0
O6 O-2 0 0.5 0 1 0.0
O9 O-2 0.06 0.5 0.18 1 0.0
O3 O-2 0.16 0.94 0.22 1 0.0
O1 O-2 0.25 0.06 0 1 0.0
O12 O-2 0.125 0.5 0.345 1 0.0
Mo2 Mo+5 0.456 0.41 0.113 1 0.0
O11 O-2 0.26 0.5 0.285 1 0.0
O2 O-2 0.455 0.94 0.155 1 0.0
O8 O-2 0.21 0.5 0.115 1 0.0
